data_4511956
loop_
_publ_author_name
'Pan, Jie'
'Jiang, Fei-Long'
'Wu, Ming-Yan'
'Chen, Lian'
'Gai, Yan-Li'
'Bawaked, Salem M.'
'Mokhtar, Mohamed'
'AL-Thabaiti, Shaeel A.'
'Hong, Mao-Chun'

_publ_section_title
;
 A Series of d10Metal Clusters Constructed by
 2,6-Bis[3-(pyrazin-2-yl)-1,2,4-triazolyl]pyridine: Crystal Structures and
 Unusual Luminescences
;
_journal_issue 10
_journal_name_full 'Crystal Growth &amp; Design'
_journal_page_first 5011
_journal_paper_doi 10.1021/cg500574x
_journal_volume 14
_journal_year 2014
_chemical_formula_sum 'C68 H37 Ag7 N44'
_chemical_formula_weight 2225.51
_chemical_name_systematic
; 
 ? 
;
_space_group_IT_number 14
_symmetry_cell_setting monoclinic
_symmetry_space_group_name_Hall '-P 2yn'
_symmetry_space_group_name_H-M 'P 1 21/n 1'
_atom_sites_solution_hydrogens geom
_atom_sites_solution_primary direct
_atom_sites_solution_secondary difmap
_audit_creation_method SHELXL-97
_cell_angle_alpha 90.00
_cell_angle_beta 93.4060(10)
_cell_angle_gamma 90.00
_cell_formula_units_Z 4
_cell_length_a 17.7418(2)
_cell_length_b 14.7801(2)
_cell_length_c 29.7778(4)
_cell_measurement_reflns_used 14342
_cell_measurement_temperature 100(2)
_cell_measurement_theta_max 73.0740
_cell_measurement_theta_min 3.3400
_cell_volume 7794.71(17)
_computing_cell_refinement 'CrysAlisPro, Agilent Technologies,Version 1.171.36.28 (release 01-02-2013 CrysAlis171 .NET)'
_computing_data_collection 'CrysAlisPro, Agilent Technologies,Version 1.171.36.28 (release 01-02-2013 CrysAlis171 .NET)'
_computing_data_reduction 'CrysAlisPro, Agilent Technologies,Version 1.171.36.28 (release 01-02-2013 CrysAlis171 .NET)'
_computing_molecular_graphics SHELXTL
_computing_publication_material SHELXTL
_computing_structure_refinement 'SHELXL-97 (Sheldrick, 1997)'
_computing_structure_solution 'SHELXS-97 (Sheldrick, 1990)'
_diffrn_ambient_temperature 100(2)
_diffrn_measured_fraction_theta_full 0.999
_diffrn_measured_fraction_theta_max 0.999
_diffrn_measurement_device_type 'SuperNova, Dual, Cu at zero, Atlas'
_diffrn_measurement_method '\w scans'
_diffrn_radiation_monochromator graphite
_diffrn_radiation_source 'SuperNova (Cu) X-ray Source'
_diffrn_radiation_type CuK\a
_diffrn_radiation_wavelength 1.54184
_diffrn_reflns_av_R_equivalents 0.0000
_diffrn_reflns_av_sigmaI/netI 0.0388
_diffrn_reflns_limit_h_max 21
_diffrn_reflns_limit_h_min -21
_diffrn_reflns_limit_k_max 17
_diffrn_reflns_limit_k_min 0
_diffrn_reflns_limit_l_max 35
_diffrn_reflns_limit_l_min 0
_diffrn_reflns_number 14044
_diffrn_reflns_theta_full 67.50
_diffrn_reflns_theta_max 67.50
_diffrn_reflns_theta_min 3.34
_diffrn_standards_decay_% 0
_diffrn_standards_interval_count 0
_diffrn_standards_number 0
_exptl_absorpt_coefficient_mu 14.428
_exptl_absorpt_correction_T_max 0.3264
_exptl_absorpt_correction_T_min 0.0983
_exptl_absorpt_correction_type multi-scan
_exptl_absorpt_process_details
'CrysAlisPro, Agilent Technologies,Version 1.171.36.28 (release 01-02-2013 CrysAlis171 .NET)'
_exptl_crystal_colour colorless
_exptl_crystal_density_diffrn 1.896
_exptl_crystal_density_method 'not measured'
_exptl_crystal_description strip
_exptl_crystal_F_000 4328
_exptl_crystal_size_max 0.30
_exptl_crystal_size_mid 0.15
_exptl_crystal_size_min 0.10
_platon_squeeze_details
;
;
_refine_diff_density_max 2.647
_refine_diff_density_min -2.087
_refine_diff_density_rms 0.119
_refine_ls_extinction_method none
_refine_ls_goodness_of_fit_ref 1.030
_refine_ls_hydrogen_treatment constr
_refine_ls_matrix_type full
_refine_ls_number_parameters 1072
_refine_ls_number_reflns 14044
_refine_ls_number_restraints 0
_refine_ls_restrained_S_all 1.030
_refine_ls_R_factor_all 0.0395
_refine_ls_R_factor_gt 0.0342
_refine_ls_shift/su_max 0.021
_refine_ls_shift/su_mean 0.001
_refine_ls_structure_factor_coef Fsqd
_refine_ls_weighting_details 'calc w=1/[\s^2^(Fo^2^)+(0.0450P)^2^+9.7450P] where P=(Fo^2^+2Fc^2^)/3'
_refine_ls_weighting_scheme calc
_refine_ls_wR_factor_gt 0.0848
_refine_ls_wR_factor_ref 0.0874
_reflns_number_gt 12215
_reflns_number_total 14044
_reflns_threshold_expression >2sigma(I)
_cod_data_source_file cg500574x_si_002.cif
_cod_data_source_block 4
_cod_depositor_comments
;
The following automatic conversions were performed:

'_exptl_absorpt_correction_type' value 'Multi-scan' changed to
'multi-scan' according to
/home/saulius/struct/COD-crude-data--automatic-downloads/rss-feeds/ACS/lib/dictionaries/cif_core.dic
dictionary named 'cif_core.dic' version 2.4.2 from 2011-04-26.

Automatic conversion script
Id: cif_fix_values 2281 2013-09-26 08:29:07Z andrius 

 Adding full bibliography for 4511953--4511957.cif.
;
_cod_original_sg_symbol_H-M P21/n
_cod_database_code 4511956

loop_
_symmetry_equiv_pos_as_xyz
'x, y, z'
'-x+1/2, y+1/2, -z+1/2'
'-x, -y, -z'
'x-1/2, -y-1/2, z-1/2'

loop_
_atom_site_label
_atom_site_type_symbol
_atom_site_fract_x
_atom_site_fract_y
_atom_site_fract_z
_atom_site_U_iso_or_equiv
_atom_site_adp_type
_atom_site_occupancy
_atom_site_symmetry_multiplicity
_atom_site_calc_flag
_atom_site_refinement_flags
Ag5 Ag 0.925518(16) 0.26570(2) 0.534940(9) 0.01590(7) Uani 1 1 d .
Ag1 Ag 0.903955(16) 0.34800(2) 0.674321(9) 0.01746(7) Uani 1 1 d .
Ag6 Ag 1.043439(16) 0.18726(2) 0.594983(10) 0.01891(7) Uani 1 1 d .
Ag2 Ag 0.809516(16) 0.26070(2) 0.601744(9) 0.01704(7) Uani 1 1 d .
Ag4 Ag 0.829018(16) 0.32657(2) 0.458136(9) 0.01793(7) Uani 1 1 d .
Ag7 Ag 1.380709(18) 0.28176(3) 0.577212(12) 0.03024(9) Uani 1 1 d .
Ag3 Ag 0.711003(17) 0.15678(2) 0.537857(11) 0.02247(8) Uani 1 1 d .
N18 N 0.81720(19) 0.2971(2) 0.71665(11) 0.0173(7) Uani 1 1 d .
N27 N 0.9171(2) 0.2789(2) 0.41676(11) 0.0166(7) Uani 1 1 d .
N8 N 0.95532(19) 0.1455(2) 0.63776(11) 0.0164(7) Uani 1 1 d .
N29 N 1.0628(2) 0.4794(2) 0.59244(11) 0.0174(7) Uani 1 1 d .
N7 N 0.87872(19) 0.1523(2) 0.63268(11) 0.0159(7) Uani 1 1 d .
N39 N 1.0387(2) 0.1482(2) 0.49830(11) 0.0181(7) Uani 1 1 d .
N30 N 0.97302(19) 0.3756(2) 0.57636(11) 0.0158(7) Uani 1 1 d .
N14 N 0.75436(19) 0.3700(2) 0.50909(11) 0.0161(7) Uani 1 1 d .
N28 N 1.01351(19) 0.3627(2) 0.48703(11) 0.0150(7) Uani 1 1 d .
N37 N 0.8033(2) 0.1181(2) 0.50010(12) 0.0203(7) Uani 1 1 d .
N31 N 0.96849(19) 0.4001(2) 0.62064(11) 0.0162(7) Uani 1 1 d .
N9 N 0.9060(2) 0.0489(3) 0.68600(12) 0.0209(8) Uani 1 1 d .
H87 H 0.9016 0.0072 0.7067 0.025 Uiso 1 1 calc R
N10 N 1.1032(2) 0.1048(3) 0.67030(12) 0.0225(8) Uani 1 1 d .
N20 N 0.7807(2) 0.2345(3) 0.78010(13) 0.0251(8) Uani 1 1 d .
N3 N 0.61063(19) 0.1914(3) 0.57005(12) 0.0209(8) Uani 1 1 d .
N19 N 0.7179(2) 0.2716(3) 0.75763(12) 0.0241(8) Uani 1 1 d .
N38 N 0.87782(19) 0.1418(2) 0.50643(11) 0.0170(7) Uani 1 1 d .
N26 N 1.0185(2) 0.2539(3) 0.37793(12) 0.0216(8) Uani 1 1 d .
N25 N 0.9588(2) 0.2097(3) 0.35669(12) 0.0205(7) Uani 1 1 d .
N16 N 0.65397(19) 0.4446(3) 0.53268(11) 0.0175(7) Uani 1 1 d .
N44 N 1.1802(2) 0.3425(3) 0.69774(14) 0.0291(9) Uani 1 1 d .
N41 N 1.2615(2) 0.2712(3) 0.55050(13) 0.0246(8) Uani 1 1 d .
C31 C 0.9164(3) 0.2261(3) 0.76748(14) 0.0203(9) Uani 1 1 d .
N42 N 1.1441(2) 0.2290(3) 0.56375(12) 0.0194(7) Uani 1 1 d .
N15 N 0.75141(19) 0.3542(2) 0.55406(11) 0.0148(7) Uani 1 1 d .
N36 N 0.8674(2) 0.0376(3) 0.45184(12) 0.0225(8) Uani 1 1 d .
N4 N 0.4961(2) 0.2369(3) 0.58731(13) 0.0257(8) Uani 1 1 d .
N32 N 1.0069(2) 0.4650(3) 0.70800(12) 0.0212(8) Uani 1 1 d .
N23 N 0.7399(2) 0.1031(3) 0.32131(14) 0.0307(9) Uani 1 1 d .
C38 C 0.8235(2) 0.1937(3) 0.36856(14) 0.0192(8) Uani 1 1 d .
N43 N 1.2967(2) 0.3039(3) 0.64181(14) 0.0271(9) Uani 1 1 d .
N12 N 0.7246(2) 0.4295(3) 0.42063(12) 0.0209(8) Uani 1 1 d .
N21 N 0.9704(2) 0.2650(3) 0.74431(12) 0.0197(7) Uani 1 1 d .
N17 N 0.7129(2) 0.3562(2) 0.64368(12) 0.0182(7) Uani 1 1 d .
N11 N 1.1244(2) 0.0084(3) 0.75100(12) 0.0282(9) Uani 1 1 d .
C63 C 1.1621(2) 0.2067(3) 0.52179(14) 0.0211(9) Uani 1 1 d .
N6 N 0.7230(2) 0.1276(3) 0.63882(12) 0.0207(7) Uani 1 1 d .
C56 C 0.8002(3) 0.0565(3) 0.46695(15) 0.0225(9) Uani 1 1 d .
C34 C 1.0416(3) 0.2482(3) 0.75845(15) 0.0243(9) Uani 1 1 d .
H34 H 1.0815 0.2750 0.7432 0.029 Uiso 1 1 calc R
C29 C 0.7427(2) 0.3072(3) 0.71970(14) 0.0196(9) Uani 1 1 d .
C22 C 0.6961(2) 0.4234(3) 0.49837(13) 0.0158(8) Uani 1 1 d .
C45 C 1.0566(2) 0.4127(3) 0.51577(13) 0.0166(8) Uani 1 1 d .
C41 C 1.0387(2) 0.3491(3) 0.44586(14) 0.0171(8) Uani 1 1 d .
C25 C 0.5966(2) 0.4342(3) 0.62260(14) 0.0225(9) Uani 1 1 d .
H25 H 0.5653 0.4628 0.5998 0.027 Uiso 1 1 calc R
C65 C 1.2236(2) 0.2993(3) 0.62701(15) 0.0213(9) Uani 1 1 d .
C39 C 0.8999(2) 0.2263(3) 0.38059(13) 0.0188(9) Uani 1 1 d .
N2 N 0.4689(2) 0.3261(3) 0.50627(13) 0.0280(9) Uani 1 1 d .
N22 N 1.0060(2) 0.1506(3) 0.81722(13) 0.0275(9) Uani 1 1 d .
C47 C 1.0228(2) 0.4629(3) 0.62818(14) 0.0162(8) Uani 1 1 d .
C14 C 1.0461(2) 0.0658(3) 0.68954(14) 0.0203(9) Uani 1 1 d .
C13 C 0.9691(2) 0.0838(3) 0.66998(13) 0.0187(9) Uani 1 1 d .
N5 N 0.5291(2) 0.1974(3) 0.62504(13) 0.0284(9) Uani 1 1 d .
C59 C 1.0226(3) 0.0463(3) 0.43554(15) 0.0256(10) Uani 1 1 d .
H59 H 0.9896 0.0111 0.4163 0.031 Uiso 1 1 calc R
C42 C 1.1070(2) 0.3835(3) 0.43279(14) 0.0212(9) Uani 1 1 d .
H42 H 1.1233 0.3717 0.4035 0.025 Uiso 1 1 calc R
N40 N 1.2316(2) 0.2307(3) 0.51249(13) 0.0262(9) Uani 1 1 d .
C30 C 0.8375(2) 0.2511(3) 0.75463(13) 0.0185(8) Uani 1 1 d .
C40 C 0.9911(2) 0.2947(3) 0.41391(13) 0.0181(8) Uani 1 1 d .
C43 C 1.1507(2) 0.4349(3) 0.46282(15) 0.0228(9) Uani 1 1 d .
H43 H 1.1974 0.4594 0.4545 0.027 Uiso 1 1 calc R
N24 N 0.7672(2) 0.2259(3) 0.39163(13) 0.0266(9) Uani 1 1 d .
N13 N 0.5889(2) 0.5196(3) 0.39718(13) 0.0281(9) Uani 1 1 d .
C21 C 0.6767(2) 0.4532(3) 0.45141(13) 0.0164(8) Uani 1 1 d .
C48 C 1.0436(2) 0.4977(3) 0.67343(14) 0.0187(8) Uani 1 1 d .
C11 C 0.7711(3) 0.0846(3) 0.66904(14) 0.0223(9) Uani 1 1 d .
N33 N 1.1334(2) 0.5773(3) 0.72196(14) 0.0324(10) Uani 1 1 d .
C58 C 0.9953(2) 0.0965(3) 0.47027(14) 0.0184(8) Uani 1 1 d .
C27 C 0.6228(2) 0.3882(3) 0.69890(14) 0.0213(9) Uani 1 1 d .
H27 H 0.6096 0.3856 0.7293 0.026 Uiso 1 1 calc R
C46 C 1.0298(2) 0.4244(3) 0.56129(14) 0.0164(8) Uani 1 1 d .
C57 C 0.9136(2) 0.0921(3) 0.47697(14) 0.0179(8) Uani 1 1 d .
C62 C 1.1127(2) 0.1520(3) 0.49074(14) 0.0201(9) Uani 1 1 d .
C24 C 0.6658(2) 0.3969(3) 0.61307(13) 0.0168(8) Uani 1 1 d .
C5 C 0.5461(2) 0.2333(3) 0.55561(15) 0.0205(9) Uani 1 1 d .
C15 C 1.0563(3) 0.0159(3) 0.72919(14) 0.0241(10) Uani 1 1 d .
H15 H 1.0141 -0.0135 0.7410 0.029 Uiso 1 1 calc R
C12 C 0.8516(2) 0.0942(3) 0.66227(13) 0.0167(8) Uani 1 1 d .
C6 C 0.5967(2) 0.1707(3) 0.61339(15) 0.0229(9) Uani 1 1 d .
C23 C 0.6907(2) 0.4001(3) 0.56675(14) 0.0164(8) Uani 1 1 d .
C4 C 0.5265(2) 0.2684(3) 0.51001(15) 0.0225(9) Uani 1 1 d .
N1 N 0.5446(3) 0.2707(4) 0.43091(15) 0.0445(13) Uani 1 1 d .
C26 C 0.5745(2) 0.4282(3) 0.66663(15) 0.0240(9) Uani 1 1 d .
H26 H 0.5270 0.4513 0.6743 0.029 Uiso 1 1 calc R
C18 C 0.7033(2) 0.4491(3) 0.37760(14) 0.0214(9) Uani 1 1 d .
H18 H 0.7353 0.4330 0.3544 0.026 Uiso 1 1 calc R
C19 C 0.6352(3) 0.4925(3) 0.36643(14) 0.0243(10) Uani 1 1 d .
H19 H 0.6213 0.5032 0.3356 0.029 Uiso 1 1 calc R
C37 C 0.6975(3) 0.1970(4) 0.37913(16) 0.0291(10) Uani 1 1 d .
H37 H 0.6561 0.2187 0.3949 0.035 Uiso 1 1 calc R
C32 C 0.9342(3) 0.1682(3) 0.80332(14) 0.0245(10) Uani 1 1 d .
H32 H 0.8945 0.1404 0.8184 0.029 Uiso 1 1 calc R
C61 C 1.1451(3) 0.1031(3) 0.45695(15) 0.0266(10) Uani 1 1 d .
H61 H 1.1978 0.1071 0.4530 0.032 Uiso 1 1 calc R
C66 C 1.1669(3) 0.3198(3) 0.65545(17) 0.0259(10) Uani 1 1 d .
H66 H 1.1159 0.3172 0.6437 0.031 Uiso 1 1 calc R
C51 C 1.0349(3) 0.4873(3) 0.74946(14) 0.0269(10) Uani 1 1 d .
H51 H 1.0102 0.4660 0.7749 0.032 Uiso 1 1 calc R
C33 C 1.0587(3) 0.1924(3) 0.79493(15) 0.0251(10) Uani 1 1 d .
H33 H 1.1103 0.1835 0.8045 0.030 Uiso 1 1 calc R
C16 C 1.1814(3) 0.0511(3) 0.73250(15) 0.0275(10) Uani 1 1 d .
H16 H 1.2300 0.0497 0.7476 0.033 Uiso 1 1 calc R
C49 C 1.1052(3) 0.5566(3) 0.68061(16) 0.0255(10) Uani 1 1 d .
H49 H 1.1275 0.5825 0.6554 0.031 Uiso 1 1 calc R
N35 N 0.6643(3) 0.0417(4) 0.46019(19) 0.0449(12) Uani 1 1 d .
C10 C 0.7465(3) 0.0352(4) 0.70488(17) 0.0339(12) Uani 1 1 d .
H10 H 0.7816 0.0056 0.7253 0.041 Uiso 1 1 calc R
C44 C 1.1253(2) 0.4507(3) 0.50573(14) 0.0207(9) Uani 1 1 d .
H44 H 1.1539 0.4861 0.5272 0.025 Uiso 1 1 calc R
C17 C 1.1718(3) 0.0973(3) 0.69198(15) 0.0247(10) Uani 1 1 d .
H17A H 1.2144 0.1240 0.6793 0.030 Uiso 1 1 calc R
C36 C 0.6839(3) 0.1369(3) 0.34430(15) 0.0271(10) Uani 1 1 d .
H36 H 0.6334 0.1190 0.3364 0.033 Uiso 1 1 calc R
C7 C 0.6494(3) 0.1227(3) 0.64541(15) 0.0250(10) Uani 1 1 d .
C20 C 0.6104(3) 0.4996(3) 0.43997(14) 0.0238(10) Uani 1 1 d .
H20 H 0.5791 0.5179 0.4632 0.029 Uiso 1 1 calc R
C28 C 0.6908(2) 0.3517(3) 0.68645(14) 0.0180(8) Uani 1 1 d .
C64 C 1.2092(2) 0.2690(3) 0.58060(15) 0.0214(9) Uani 1 1 d .
N34 N 0.6764(3) -0.0771(3) 0.38769(19) 0.0511(15) Uani 1 1 d .
C67 C 1.2529(3) 0.3461(4) 0.71265(18) 0.0340(12) Uani 1 1 d .
H67 H 1.2653 0.3620 0.7431 0.041 Uiso 1 1 calc R
C50 C 1.0988(3) 0.5405(4) 0.75606(16) 0.0316(11) Uani 1 1 d .
H50 H 1.1186 0.5512 0.7859 0.038 Uiso 1 1 calc R
C60 C 1.0998(3) 0.0489(4) 0.42950(15) 0.0316(11) Uani 1 1 d .
H60 H 1.1208 0.0137 0.4067 0.038 Uiso 1 1 calc R
C35 C 0.8090(3) 0.1318(4) 0.33371(16) 0.0303(11) Uani 1 1 d .
H35 H 0.8503 0.1092 0.3182 0.036 Uiso 1 1 calc R
C8 C 0.6207(3) 0.0745(4) 0.6811(2) 0.0413(14) Uani 1 1 d .
H8 H 0.5679 0.0730 0.6849 0.050 Uiso 1 1 calc R
C1 C 0.5646(3) 0.2403(4) 0.47228(18) 0.0372(13) Uani 1 1 d .
H1 H 0.6055 0.1989 0.4763 0.045 Uiso 1 1 calc R
C2 C 0.4875(3) 0.3300(4) 0.42783(18) 0.0385(13) Uani 1 1 d .
H2 H 0.4723 0.3546 0.3992 0.046 Uiso 1 1 calc R
C3 C 0.4501(3) 0.3564(4) 0.46474(16) 0.0309(11) Uani 1 1 d .
H3 H 0.4093 0.3977 0.4606 0.037 Uiso 1 1 calc R
C68 C 1.3105(3) 0.3272(4) 0.68448(18) 0.0339(12) Uani 1 1 d .
H68 H 1.3614 0.3310 0.6962 0.041 Uiso 1 1 calc R
C52 C 0.7362(3) -0.0443(3) 0.41061(19) 0.0389(13) Uani 1 1 d .
H52 H 0.7848 -0.0624 0.4024 0.047 Uiso 1 1 calc R
C55 C 0.7310(3) 0.0155(3) 0.44622(17) 0.0281(10) Uani 1 1 d .
C9 C 0.6694(3) 0.0299(5) 0.7103(2) 0.0462(16) Uani 1 1 d .
H9 H 0.6509 -0.0046 0.7342 0.055 Uiso 1 1 calc R
C53 C 0.6103(4) -0.0503(4) 0.4011(3) 0.058(2) Uani 1 1 d .
H53 H 0.5656 -0.0716 0.3855 0.069 Uiso 1 1 calc R
C54 C 0.6038(4) 0.0080(5) 0.4376(3) 0.062(2) Uani 1 1 d .
H54 H 0.5550 0.0241 0.4464 0.075 Uiso 1 1 calc R

loop_
_atom_site_aniso_label
_atom_site_aniso_U_11
_atom_site_aniso_U_22
_atom_site_aniso_U_33
_atom_site_aniso_U_23
_atom_site_aniso_U_13
_atom_site_aniso_U_12
Ag5 0.01715(14) 0.01772(15) 0.01269(13) -0.00194(11) -0.00011(10) -0.00086(11)
Ag1 0.01938(15) 0.02158(15) 0.01179(13) 0.00039(11) 0.00389(11) -0.00095(12)
Ag6 0.01503(14) 0.02280(16) 0.01912(14) 0.00358(12) 0.00287(11) 0.00095(12)
Ag2 0.01704(14) 0.01999(15) 0.01391(13) 0.00309(11) -0.00054(10) 0.00380(12)
Ag4 0.01768(14) 0.02452(16) 0.01172(13) -0.00131(11) 0.00198(10) 0.00383(12)
Ag7 0.01409(15) 0.0407(2) 0.03624(18) 0.00623(16) 0.00412(13) 0.00161(14)
Ag3 0.01601(15) 0.02480(16) 0.02670(16) -0.00166(13) 0.00200(12) -0.00026(12)
N18 0.0182(17) 0.0225(18) 0.0116(15) 0.0016(14) 0.0033(13) 0.0012(15)
N27 0.0192(17) 0.0182(17) 0.0125(15) 0.0009(14) 0.0011(13) 0.0001(14)
N8 0.0170(17) 0.0181(17) 0.0142(15) 0.0005(14) 0.0030(13) 0.0015(14)
N29 0.0197(17) 0.0189(17) 0.0137(16) 0.0001(14) 0.0017(13) 0.0004(14)
N7 0.0156(16) 0.0210(18) 0.0109(15) -0.0001(14) -0.0005(12) 0.0023(14)
N39 0.0190(17) 0.0204(18) 0.0153(16) 0.0021(14) 0.0035(13) 0.0037(15)
N30 0.0173(16) 0.0180(17) 0.0120(15) -0.0012(14) 0.0003(13) 0.0001(14)
N14 0.0184(17) 0.0190(17) 0.0111(15) 0.0016(14) 0.0016(13) 0.0003(14)
N28 0.0184(17) 0.0139(16) 0.0128(15) 0.0036(14) 0.0021(13) 0.0032(14)
N37 0.0184(17) 0.0173(17) 0.0251(18) 0.0002(15) 0.0000(14) -0.0021(15)
N31 0.0170(16) 0.0201(18) 0.0113(15) -0.0047(14) -0.0006(13) 0.0013(14)
N9 0.0240(18) 0.0251(19) 0.0137(16) 0.0067(15) 0.0020(14) 0.0044(16)
N10 0.0234(19) 0.0234(19) 0.0202(17) -0.0009(16) -0.0040(14) 0.0041(16)
N20 0.0230(19) 0.034(2) 0.0178(17) 0.0110(17) 0.0011(15) 0.0073(17)
N3 0.0114(16) 0.031(2) 0.0207(17) 0.0043(16) 0.0012(13) 0.0007(15)
N19 0.0188(18) 0.038(2) 0.0158(17) 0.0107(17) 0.0009(14) 0.0035(17)
N38 0.0164(17) 0.0182(17) 0.0160(16) -0.0009(14) -0.0034(13) -0.0002(14)
N26 0.0257(19) 0.0255(19) 0.0140(16) -0.0032(15) 0.0042(14) 0.0009(16)
N25 0.0235(18) 0.0230(19) 0.0153(16) -0.0046(15) 0.0035(14) -0.0012(16)
N16 0.0165(16) 0.0238(18) 0.0122(16) 0.0046(14) 0.0004(13) 0.0039(15)
N44 0.027(2) 0.029(2) 0.031(2) -0.0029(18) 0.0041(17) -0.0049(17)
N41 0.0145(17) 0.034(2) 0.0252(19) 0.0057(17) 0.0003(14) -0.0015(16)
C31 0.024(2) 0.024(2) 0.0131(19) -0.0013(17) 0.0015(16) 0.0007(18)
N42 0.0186(17) 0.0200(18) 0.0192(17) 0.0030(15) -0.0014(14) 0.0022(15)
N15 0.0171(16) 0.0176(17) 0.0100(15) 0.0039(13) 0.0028(12) 0.0021(14)
N36 0.031(2) 0.0174(18) 0.0186(17) -0.0040(15) -0.0033(15) 0.0035(16)
N4 0.0160(18) 0.039(2) 0.0226(19) 0.0057(18) 0.0010(14) -0.0012(17)
N32 0.0232(18) 0.0238(19) 0.0167(17) -0.0040(15) 0.0017(14) -0.0003(16)
N23 0.023(2) 0.038(2) 0.030(2) -0.0117(19) -0.0065(16) 0.0030(18)
C38 0.022(2) 0.020(2) 0.0161(19) 0.0026(17) 0.0023(16) 0.0018(17)
N43 0.0194(19) 0.031(2) 0.030(2) -0.0021(18) -0.0033(16) -0.0048(17)
N12 0.0203(18) 0.028(2) 0.0144(16) 0.0009(15) 0.0011(14) 0.0010(16)
N21 0.0212(18) 0.0233(19) 0.0144(16) -0.0020(15) 0.0000(14) 0.0034(15)
N17 0.0199(17) 0.0213(18) 0.0131(16) 0.0026(14) -0.0006(13) 0.0020(15)
N11 0.028(2) 0.041(2) 0.0146(17) -0.0015(17) -0.0008(15) 0.0119(19)
C63 0.023(2) 0.024(2) 0.0163(19) 0.0041(18) 0.0029(16) 0.0024(18)
N6 0.0172(17) 0.0229(19) 0.0220(18) 0.0028(16) 0.0013(14) -0.0003(15)
C56 0.028(2) 0.019(2) 0.020(2) 0.0016(18) -0.0012(17) 0.0002(19)
C34 0.023(2) 0.028(2) 0.023(2) -0.0015(19) 0.0032(17) 0.0002(19)
C29 0.024(2) 0.024(2) 0.0114(18) 0.0043(17) 0.0027(16) 0.0030(18)
C22 0.0131(18) 0.021(2) 0.0127(18) 0.0034(16) -0.0029(14) -0.0002(16)
C45 0.022(2) 0.0144(19) 0.0130(18) 0.0042(16) 0.0011(16) 0.0015(17)
C41 0.021(2) 0.016(2) 0.0137(18) 0.0041(16) 0.0015(16) 0.0047(17)
C25 0.020(2) 0.032(2) 0.016(2) 0.0036(19) 0.0024(16) 0.0047(19)
C65 0.018(2) 0.019(2) 0.027(2) 0.0064(18) -0.0014(17) -0.0027(17)
C39 0.023(2) 0.021(2) 0.0116(18) 0.0063(17) 0.0003(16) 0.0048(18)
N2 0.028(2) 0.035(2) 0.0212(19) 0.0018(17) -0.0019(16) 0.0061(18)
N22 0.028(2) 0.034(2) 0.0201(18) 0.0045(17) -0.0027(15) 0.0060(18)
C47 0.0164(19) 0.016(2) 0.0157(19) -0.0006(16) 0.0008(15) 0.0007(16)
C14 0.022(2) 0.024(2) 0.0153(19) -0.0032(18) -0.0001(16) 0.0077(18)
C13 0.022(2) 0.024(2) 0.0101(17) 0.0005(17) -0.0011(15) 0.0090(18)
N5 0.0151(18) 0.044(2) 0.026(2) 0.0111(19) 0.0007(15) -0.0025(17)
C59 0.035(3) 0.023(2) 0.019(2) -0.0023(19) 0.0034(18) 0.007(2)
C42 0.025(2) 0.027(2) 0.0120(18) 0.0011(18) 0.0041(16) -0.0002(19)
N40 0.0215(19) 0.037(2) 0.0207(18) 0.0068(17) 0.0033(15) 0.0041(17)
C30 0.021(2) 0.023(2) 0.0110(18) 0.0016(16) 0.0018(15) 0.0021(18)
C40 0.021(2) 0.022(2) 0.0110(18) 0.0010(17) 0.0028(15) 0.0064(18)
C43 0.020(2) 0.028(2) 0.021(2) 0.0014(19) 0.0041(17) -0.0051(18)
N24 0.029(2) 0.032(2) 0.0182(18) -0.0060(17) 0.0019(15) -0.0026(18)
N13 0.029(2) 0.039(2) 0.0159(18) 0.0027(17) -0.0035(15) 0.0105(19)
C21 0.021(2) 0.019(2) 0.0091(18) 0.0026(16) -0.0023(15) -0.0013(17)
C48 0.021(2) 0.018(2) 0.018(2) -0.0023(17) 0.0017(16) 0.0033(17)
C11 0.022(2) 0.026(2) 0.018(2) 0.0052(18) -0.0003(17) -0.0030(19)
N33 0.027(2) 0.042(2) 0.027(2) -0.0076(19) -0.0077(17) -0.0022(19)
C58 0.025(2) 0.015(2) 0.0144(18) 0.0062(17) 0.0030(16) 0.0053(17)
C27 0.022(2) 0.030(2) 0.0125(18) 0.0022(18) 0.0026(16) 0.0023(19)
C46 0.019(2) 0.0155(19) 0.0154(19) 0.0049(16) 0.0025(15) 0.0006(16)
C57 0.021(2) 0.017(2) 0.0153(19) 0.0034(17) 0.0025(16) 0.0037(17)
C62 0.021(2) 0.026(2) 0.0135(18) 0.0064(17) 0.0035(16) 0.0065(18)
C24 0.0149(19) 0.022(2) 0.0136(19) 0.0038(17) 0.0011(15) -0.0018(17)
C5 0.0141(19) 0.024(2) 0.023(2) 0.0015(18) -0.0018(16) -0.0036(17)
C15 0.023(2) 0.033(2) 0.016(2) 0.0020(19) 0.0004(17) 0.011(2)
C12 0.022(2) 0.018(2) 0.0097(17) 0.0013(16) -0.0002(15) 0.0025(17)
C6 0.018(2) 0.030(2) 0.020(2) 0.0068(19) 0.0002(17) -0.0057(19)
C23 0.0138(18) 0.020(2) 0.0155(19) 0.0034(17) -0.0006(15) 0.0009(16)
C4 0.014(2) 0.029(2) 0.024(2) 0.0000(19) -0.0007(16) -0.0013(18)
N1 0.042(3) 0.065(3) 0.027(2) 0.009(2) 0.0104(19) 0.026(3)
C26 0.019(2) 0.033(2) 0.021(2) 0.0003(19) 0.0056(17) 0.0038(19)
C18 0.020(2) 0.031(2) 0.0130(19) 0.0015(18) 0.0014(16) -0.0006(19)
C19 0.029(2) 0.029(2) 0.0140(19) 0.0028(18) -0.0047(17) 0.002(2)
C37 0.026(2) 0.036(3) 0.025(2) -0.003(2) 0.0018(19) 0.004(2)
C32 0.024(2) 0.035(3) 0.0145(19) 0.0071(19) -0.0015(17) 0.001(2)
C61 0.026(2) 0.033(3) 0.022(2) 0.003(2) 0.0085(18) 0.007(2)
C66 0.025(2) 0.021(2) 0.033(2) -0.001(2) 0.0072(19) 0.0012(19)
C51 0.034(3) 0.034(3) 0.0125(19) -0.0030(19) 0.0001(17) 0.002(2)
C33 0.026(2) 0.026(2) 0.023(2) -0.0049(19) -0.0027(18) 0.004(2)
C16 0.027(2) 0.033(3) 0.022(2) -0.011(2) -0.0084(18) 0.013(2)
C49 0.026(2) 0.028(2) 0.023(2) -0.0010(19) 0.0017(18) 0.001(2)
N35 0.025(2) 0.048(3) 0.060(3) -0.006(3) -0.010(2) -0.005(2)
C10 0.026(2) 0.048(3) 0.028(2) 0.018(2) 0.0001(19) 0.004(2)
C44 0.019(2) 0.026(2) 0.017(2) -0.0002(18) 0.0022(16) -0.0060(18)
C17 0.023(2) 0.026(2) 0.024(2) -0.0081(19) -0.0023(17) 0.0056(19)
C36 0.023(2) 0.034(3) 0.024(2) -0.003(2) -0.0078(18) 0.005(2)
C7 0.019(2) 0.034(3) 0.023(2) 0.010(2) 0.0050(17) -0.002(2)
C20 0.025(2) 0.035(3) 0.0114(19) 0.0021(18) -0.0007(16) 0.007(2)
C28 0.021(2) 0.020(2) 0.0127(18) 0.0006(17) 0.0006(15) -0.0023(17)
C64 0.018(2) 0.023(2) 0.024(2) 0.0023(18) 0.0027(17) 0.0014(18)
N34 0.058(3) 0.032(3) 0.059(3) -0.008(2) -0.035(3) 0.007(2)
C67 0.034(3) 0.039(3) 0.029(3) -0.007(2) 0.003(2) -0.011(2)
C50 0.032(3) 0.040(3) 0.021(2) -0.011(2) -0.0069(19) 0.004(2)
C60 0.038(3) 0.038(3) 0.019(2) 0.001(2) 0.0108(19) 0.014(2)
C35 0.027(2) 0.035(3) 0.028(2) -0.013(2) -0.0019(19) 0.007(2)
C8 0.016(2) 0.063(4) 0.045(3) 0.026(3) 0.002(2) -0.002(2)
C1 0.030(3) 0.050(3) 0.032(3) 0.003(3) 0.006(2) 0.015(2)
C2 0.046(3) 0.047(3) 0.023(2) 0.007(2) 0.002(2) 0.018(3)
C3 0.033(3) 0.038(3) 0.021(2) 0.002(2) 0.0016(19) 0.016(2)
C68 0.025(2) 0.041(3) 0.035(3) -0.005(2) 0.000(2) -0.011(2)
C52 0.053(3) 0.021(2) 0.039(3) -0.004(2) -0.027(3) 0.007(2)
C55 0.033(3) 0.020(2) 0.030(2) -0.001(2) -0.010(2) 0.001(2)
C9 0.027(3) 0.069(4) 0.043(3) 0.035(3) 0.008(2) -0.003(3)
C53 0.061(4) 0.039(3) 0.068(4) -0.003(3) -0.036(4) -0.017(3)
C54 0.027(3) 0.065(5) 0.093(6) -0.001(4) -0.018(3) -0.010(3)

loop_
_atom_type_symbol
_atom_type_description
_atom_type_scat_dispersion_real
_atom_type_scat_dispersion_imag
_atom_type_scat_source
C C 0.0181 0.0091 'International Tables Vol C Tables 4.2.6.8 and 6.1.1.4'
H H 0.0000 0.0000 'International Tables Vol C Tables 4.2.6.8 and 6.1.1.4'
Ag Ag 0.1306 4.2820 'International Tables Vol C Tables 4.2.6.8 and 6.1.1.4'
N N 0.0311 0.0180 'International Tables Vol C Tables 4.2.6.8 and 6.1.1.4'

loop_
_geom_angle_atom_site_label_1
_geom_angle_atom_site_label_2
_geom_angle_atom_site_label_3
_geom_angle
_geom_angle_site_symmetry_1
_geom_angle_site_symmetry_3
N38 Ag5 N30 168.47(13) . .
N38 Ag5 N28 118.86(12) . .
N30 Ag5 N28 71.07(12) . .
N38 Ag5 Ag6 98.83(9) . .
N30 Ag5 Ag6 73.11(9) . .
N28 Ag5 Ag6 97.08(7) . .
N38 Ag5 Ag4 75.90(9) . .
N30 Ag5 Ag4 113.78(9) . .
N28 Ag5 Ag4 75.16(7) . .
Ag6 Ag5 Ag4 166.294(14) . .
N38 Ag5 Ag2 88.34(9) . .
N30 Ag5 Ag2 84.19(9) . .
N28 Ag5 Ag2 148.03(8) . .
Ag6 Ag5 Ag2 94.627(11) . .
Ag4 Ag5 Ag2 97.822(11) . .
N31 Ag1 N18 166.68(13) . .
N31 Ag1 N21 121.24(12) . .
N18 Ag1 N21 71.34(12) . .
N31 Ag1 Ag2 85.23(9) . .
N18 Ag1 Ag2 83.28(9) . .
N21 Ag1 Ag2 125.67(8) . .
N42 Ag6 N8 169.41(13) . .
N42 Ag6 Ag5 101.83(9) . .
N8 Ag6 Ag5 87.55(9) . .
N7 Ag2 N15 164.53(12) . .
N7 Ag2 N17 124.42(12) . .
N15 Ag2 N17 70.78(12) . .
N7 Ag2 Ag3 100.78(9) . .
N15 Ag2 Ag3 70.83(9) . .
N17 Ag2 Ag3 102.17(8) . .
N7 Ag2 Ag5 84.59(9) . .
N15 Ag2 Ag5 82.38(9) . .
N17 Ag2 Ag5 144.93(8) . .
Ag3 Ag2 Ag5 89.340(11) . .
N7 Ag2 Ag1 74.45(9) . .
N15 Ag2 Ag1 115.03(9) . .
N17 Ag2 Ag1 76.87(8) . .
Ag3 Ag2 Ag1 172.858(14) . .
Ag5 Ag2 Ag1 95.420(11) . .
N27 Ag4 N14 170.32(13) . .
N27 Ag4 N12 117.80(12) . .
N14 Ag4 N12 71.21(12) . .
N27 Ag4 Ag5 86.33(9) . .
N14 Ag4 Ag5 84.10(9) . .
N12 Ag4 Ag5 152.65(8) . .
N4 Ag7 N41 154.78(16) 1_655 .
N4 Ag7 N43 122.18(14) 1_655 .
N41 Ag7 N43 71.88(13) . .
N37 Ag3 N3 174.06(14) . .
N37 Ag3 Ag2 92.06(10) . .
N3 Ag3 Ag2 93.66(10) . .
C29 N18 C30 102.4(3) . .
C29 N18 Ag1 137.3(3) . .
C30 N18 Ag1 119.7(3) . .
C40 N27 C39 103.0(3) . .
C40 N27 Ag4 136.2(3) . .
C39 N27 Ag4 120.4(3) . .
C13 N8 N7 105.6(3) . .
C13 N8 Ag6 120.7(3) . .
N7 N8 Ag6 131.6(3) . .
C47 N29 C46 102.1(3) . .
C12 N7 N8 106.0(3) . .
C12 N7 Ag2 122.1(3) . .
N8 N7 Ag2 129.2(3) . .
C58 N39 C62 116.7(4) . .
C46 N30 N31 105.6(3) . .
C46 N30 Ag5 119.0(3) . .
N31 N30 Ag5 134.2(3) . .
C22 N14 N15 105.3(3) . .
C22 N14 Ag4 120.5(3) . .
N15 N14 Ag4 134.2(3) . .
C45 N28 C41 117.3(4) . .
C45 N28 Ag5 107.0(2) . .
C41 N28 Ag5 131.2(3) . .
C56 N37 N38 105.8(4) . .
C56 N37 Ag3 125.0(3) . .
N38 N37 Ag3 128.9(3) . .
C47 N31 N30 105.0(3) . .
C47 N31 Ag1 121.8(3) . .
N30 N31 Ag1 132.8(3) . .
C12 N9 C13 102.1(3) . .
C12 N9 H87 128.9 . .
C13 N9 H87 128.9 . .
C14 N10 C17 116.7(4) . .
C30 N20 N19 105.6(3) . .
C5 N3 C6 101.9(4) . .
C5 N3 Ag3 133.0(3) . .
C6 N3 Ag3 125.0(3) . .
C29 N19 N20 105.6(4) . .
C57 N38 N37 105.2(3) . .
C57 N38 Ag5 122.2(3) . .
N37 N38 Ag5 128.3(3) . .
C40 N26 N25 106.0(4) . .
C39 N25 N26 106.1(3) . .
C22 N16 C23 101.2(3) . .
C66 N44 C67 116.4(4) . .
C64 N41 N40 107.3(4) . .
C64 N41 Ag7 116.7(3) . .
N40 N41 Ag7 130.2(3) . .
N21 C31 C32 121.5(4) . .
N21 C31 C30 117.1(4) . .
C32 C31 C30 121.4(4) . .
C63 N42 C64 101.8(4) . .
C63 N42 Ag6 125.3(3) . .
C64 N42 Ag6 132.1(3) . .
C23 N15 N14 105.5(3) . .
C23 N15 Ag2 119.3(3) . .
N14 N15 Ag2 134.4(3) . .
C56 N36 C57 102.4(4) . .
C5 N4 N5 107.2(4) . .
C5 N4 Ag7 125.4(3) . 1_455
N5 N4 Ag7 127.0(3) . 1_455
C48 N32 C51 116.6(4) . .
C35 N23 C36 116.1(4) . .
N24 C38 C35 120.4(4) . .
N24 C38 C39 117.9(4) . .
C35 C38 C39 121.6(4) . .
C68 N43 C65 116.5(4) . .
C68 N43 Ag7 132.9(3) . .
C65 N43 Ag7 110.2(3) . .
C21 N12 C18 116.3(4) . .
C21 N12 Ag4 109.0(3) . .
C18 N12 Ag4 133.5(3) . .
C34 N21 C31 116.8(4) . .
C34 N21 Ag1 135.1(3) . .
C31 N21 Ag1 107.8(3) . .
C24 N17 C28 117.2(4) . .
C24 N17 Ag2 108.6(3) . .
C28 N17 Ag2 131.3(3) . .
C16 N11 C15 116.3(4) . .
N40 C63 N42 113.7(4) . .
N40 C63 C62 122.6(4) . .
N42 C63 C62 123.4(4) . .
C7 N6 C11 117.3(4) . .
N36 C56 N37 113.1(4) . .
N36 C56 C55 120.9(4) . .
N37 C56 C55 125.8(4) . .
N21 C34 C33 121.3(4) . .
N21 C34 H34 119.4 . .
C33 C34 H34 119.4 . .
N19 C29 N18 112.8(4) . .
N19 C29 C28 121.3(4) . .
N18 C29 C28 125.9(4) . .
N14 C22 N16 114.7(3) . .
N14 C22 C21 122.5(4) . .
N16 C22 C21 122.7(4) . .
N28 C45 C44 124.1(4) . .
N28 C45 C46 116.8(4) . .
C44 C45 C46 119.1(4) . .
N28 C41 C42 122.8(4) . .
N28 C41 C40 117.5(4) . .
C42 C41 C40 119.6(4) . .
C24 C25 C26 117.9(4) . .
C24 C25 H25 121.0 . .
C26 C25 H25 121.0 . .
N43 C65 C66 120.6(4) . .
N43 C65 C64 115.8(4) . .
C66 C65 C64 123.5(4) . .
N25 C39 N27 112.9(4) . .
N25 C39 C38 123.9(4) . .
N27 C39 C38 123.2(4) . .
C4 N2 C3 116.1(4) . .
C33 N22 C32 116.1(4) . .
N29 C47 N31 113.7(4) . .
N29 C47 C48 123.4(4) . .
N31 C47 C48 122.1(4) . .
N10 C14 C15 122.1(4) . .
N10 C14 C13 117.7(4) . .
C15 C14 C13 120.0(4) . .
N8 C13 N9 113.3(4) . .
N8 C13 C14 122.1(4) . .
N9 C13 C14 124.1(4) . .
C6 N5 N4 105.1(4) . .
C58 C59 C60 118.2(5) . .
C58 C59 H59 120.9 . .
C60 C59 H59 120.9 . .
C43 C42 C41 119.1(4) . .
C43 C42 H42 120.4 . .
C41 C42 H42 120.4 . .
C63 N40 N41 105.4(4) . .
N20 C30 N18 113.6(4) . .
N20 C30 C31 123.3(4) . .
N18 C30 C31 123.0(4) . .
N27 C40 N26 112.0(4) . .
N27 C40 C41 125.4(4) . .
N26 C40 C41 122.6(4) . .
C42 C43 C44 119.1(4) . .
C42 C43 H43 120.5 . .
C44 C43 H43 120.5 . .
C38 N24 C37 116.7(4) . .
C19 N13 C20 115.9(4) . .
N12 C21 C20 121.8(4) . .
N12 C21 C22 116.6(4) . .
C20 C21 C22 121.5(4) . .
N32 C48 C49 121.1(4) . .
N32 C48 C47 118.1(4) . .
C49 C48 C47 120.5(4) . .
N6 C11 C10 122.8(4) . .
N6 C11 C12 116.3(4) . .
C10 C11 C12 120.8(4) . .
C50 N33 C49 116.4(4) . .
N39 C58 C59 123.9(4) . .
N39 C58 C57 118.3(4) . .
C59 C58 C57 117.9(4) . .
C26 C27 C28 119.5(4) . .
C26 C27 H27 120.3 . .
C28 C27 H27 120.3 . .
N30 C46 N29 113.6(4) . .
N30 C46 C45 122.4(4) . .
N29 C46 C45 123.8(4) . .
N38 C57 N36 113.4(4) . .
N38 C57 C58 125.0(4) . .
N36 C57 C58 121.5(4) . .
N39 C62 C61 123.2(4) . .
N39 C62 C63 117.8(4) . .
C61 C62 C63 118.9(4) . .
N17 C24 C25 124.1(4) . .
N17 C24 C23 116.2(4) . .
C25 C24 C23 119.7(4) . .
N4 C5 N3 112.3(4) . .
N4 C5 C4 120.5(4) . .
N3 C5 C4 127.1(4) . .
N11 C15 C14 121.4(4) . .
N11 C15 H15 119.3 . .
C14 C15 H15 119.3 . .
N7 C12 N9 113.0(4) . .
N7 C12 C11 123.1(4) . .
N9 C12 C11 123.9(4) . .
N5 C6 N3 113.4(4) . .
N5 C6 C7 121.4(4) . .
N3 C6 C7 125.2(4) . .
N15 C23 N16 113.3(4) . .
N15 C23 C24 122.4(4) . .
N16 C23 C24 124.3(4) . .
N2 C4 C1 121.7(4) . .
N2 C4 C5 116.1(4) . .
C1 C4 C5 122.1(4) . .
C1 N1 C2 116.2(5) . .
C27 C26 C25 119.0(4) . .
C27 C26 H26 120.5 . .
C25 C26 H26 120.5 . .
N12 C18 C19 121.2(4) . .
N12 C18 H18 119.4 . .
C19 C18 H18 119.4 . .
N13 C19 C18 122.6(4) . .
N13 C19 H19 118.7 . .
C18 C19 H19 118.7 . .
N24 C37 C36 122.2(4) . .
N24 C37 H37 118.9 . .
C36 C37 H37 118.9 . .
N22 C32 C31 121.6(4) . .
N22 C32 H32 119.2 . .
C31 C32 H32 119.2 . .
C60 C61 C62 118.8(4) . .
C60 C61 H61 120.6 . .
C62 C61 H61 120.6 . .
N44 C66 C65 123.1(5) . .
N44 C66 H66 118.4 . .
C65 C66 H66 118.4 . .
N32 C51 C50 121.6(4) . .
N32 C51 H51 119.2 . .
C50 C51 H51 119.2 . .
N22 C33 C34 122.7(4) . .
N22 C33 H33 118.6 . .
C34 C33 H33 118.6 . .
N11 C16 C17 122.3(4) . .
N11 C16 H16 118.9 . .
C17 C16 H16 118.9 . .
N33 C49 C48 121.8(4) . .
N33 C49 H49 119.1 . .
C48 C49 H49 119.1 . .
C55 N35 C54 116.0(6) . .
C11 C10 C9 118.4(5) . .
C11 C10 H10 120.8 . .
C9 C10 H10 120.8 . .
C45 C44 C43 117.6(4) . .
C45 C44 H44 121.2 . .
C43 C44 H44 121.2 . .
N10 C17 C16 121.1(5) . .
N10 C17 H17A 119.4 . .
C16 C17 H17A 119.4 . .
N23 C36 C37 121.7(4) . .
N23 C36 H36 119.2 . .
C37 C36 H36 119.2 . .
N6 C7 C8 122.8(4) . .
N6 C7 C6 117.8(4) . .
C8 C7 C6 119.4(4) . .
N13 C20 C21 122.0(4) . .
N13 C20 H20 119.0 . .
C21 C20 H20 119.0 . .
N17 C28 C27 122.3(4) . .
N17 C28 C29 116.8(4) . .
C27 C28 C29 120.9(4) . .
N41 C64 N42 111.8(4) . .
N41 C64 C65 122.8(4) . .
N42 C64 C65 125.2(4) . .
C52 N34 C53 115.7(6) . .
N44 C67 C68 121.4(5) . .
N44 C67 H67 119.3 . .
C68 C67 H67 119.3 . .
N33 C50 C51 122.3(4) . .
N33 C50 H50 118.9 . .
C51 C50 H50 118.9 . .
C61 C60 C59 119.1(4) . .
C61 C60 H60 120.5 . .
C59 C60 H60 120.5 . .
N23 C35 C38 122.8(4) . .
N23 C35 H35 118.6 . .
C38 C35 H35 118.6 . .
C9 C8 C7 119.1(5) . .
C9 C8 H8 120.4 . .
C7 C8 H8 120.4 . .
N1 C1 C4 121.4(5) . .
N1 C1 H1 119.3 . .
C4 C1 H1 119.3 . .
N1 C2 C3 122.0(5) . .
N1 C2 H2 119.0 . .
C3 C2 H2 119.0 . .
N2 C3 C2 122.6(5) . .
N2 C3 H3 118.7 . .
C2 C3 H3 118.7 . .
N43 C68 C67 122.0(5) . .
N43 C68 H68 119.0 . .
C67 C68 H68 119.0 . .
N34 C52 C55 122.9(6) . .
N34 C52 H52 118.6 . .
C55 C52 H52 118.6 . .
N35 C55 C52 121.5(5) . .
N35 C55 C56 118.9(4) . .
C52 C55 C56 119.5(5) . .
C8 C9 C10 119.5(5) . .
C8 C9 H9 120.2 . .
C10 C9 H9 120.2 . .
N34 C53 C54 122.4(6) . .
N34 C53 H53 118.8 . .
C54 C53 H53 118.8 . .
N35 C54 C53 121.6(7) . .
N35 C54 H54 119.2 . .
C53 C54 H54 119.2 . .

loop_
_geom_bond_atom_site_label_1
_geom_bond_atom_site_label_2
_geom_bond_distance
_geom_bond_site_symmetry_2
Ag5 N38 2.169(4) .
Ag5 N30 2.179(3) .
Ag5 N28 2.606(3) .
Ag5 Ag6 2.9109(4) .
Ag5 Ag4 2.9165(4) .
Ag5 Ag2 2.9470(4) .
Ag1 N31 2.162(3) .
Ag1 N18 2.180(3) .
Ag1 N21 2.636(4) .
Ag1 Ag2 2.9517(4) .
Ag6 N42 2.152(4) .
Ag6 N8 2.164(3) .
Ag2 N7 2.188(3) .
Ag2 N15 2.194(3) .
Ag2 N17 2.597(4) .
Ag2 Ag3 2.9390(4) .
Ag4 N27 2.165(3) .
Ag4 N14 2.170(3) .
Ag4 N12 2.598(4) .
Ag7 N4 2.156(4) 1_655
Ag7 N41 2.221(4) .
Ag7 N43 2.524(4) .
Ag3 N37 2.119(4) .
Ag3 N3 2.134(4) .
N18 C29 1.338(6) .
N18 C30 1.350(5) .
N27 C40 1.341(6) .
N27 C39 1.349(6) .
N8 C13 1.335(5) .
N8 N7 1.362(5) .
N29 C47 1.336(6) .
N29 C46 1.342(6) .
N7 C12 1.340(6) .
N39 C58 1.340(6) .
N39 C62 1.347(6) .
N30 C46 1.338(5) .
N30 N31 1.374(5) .
N14 C22 1.325(5) .
N14 N15 1.363(5) .
N28 C45 1.336(6) .
N28 C41 1.344(5) .
N37 C56 1.342(6) .
N37 N38 1.370(5) .
N31 C47 1.348(6) .
N9 C12 1.342(5) .
N9 C13 1.345(6) .
N9 H87 0.8800 .
N10 C14 1.326(6) .
N10 C17 1.348(6) .
N20 C30 1.319(6) .
N20 N19 1.379(5) .
N3 C5 1.350(6) .
N3 C6 1.363(6) .
N19 C29 1.343(6) .
N38 C57 1.334(6) .
N26 C40 1.345(6) .
N26 N25 1.368(5) .
N25 C39 1.321(6) .
N16 C22 1.338(6) .
N16 C23 1.344(5) .
N44 C66 1.311(7) .
N44 C67 1.340(7) .
N41 C64 1.328(6) .
N41 N40 1.359(6) .
C31 N21 1.343(6) .
C31 C32 1.389(6) .
C31 C30 1.476(6) .
N42 C63 1.349(6) .
N42 C64 1.366(6) .
N15 C23 1.346(5) .
N36 C56 1.330(6) .
N36 C57 1.344(6) .
N4 C5 1.334(6) .
N4 N5 1.367(6) .
N4 Ag7 2.156(4) 1_455
N32 C48 1.340(6) .
N32 C51 1.344(6) .
N23 C35 1.328(6) .
N23 C36 1.337(6) .
C38 N24 1.333(6) .
C38 C35 1.396(6) .
C38 C39 1.464(6) .
N43 C68 1.325(7) .
N43 C65 1.347(6) .
N12 C21 1.333(6) .
N12 C18 1.346(6) .
N21 C34 1.332(6) .
N17 C24 1.342(5) .
N17 C28 1.356(6) .
N11 C16 1.337(7) .
N11 C15 1.342(6) .
C63 N40 1.328(6) .
C63 C62 1.476(6) .
N6 C7 1.334(6) .
N6 C11 1.361(6) .
C56 C55 1.470(7) .
C34 C33 1.383(7) .
C34 H34 0.9500 .
C29 C28 1.467(6) .
C22 C21 1.487(5) .
C45 C44 1.390(6) .
C45 C46 1.473(6) .
C41 C42 1.391(6) .
C41 C40 1.473(6) .
C25 C24 1.390(6) .
C25 C26 1.393(6) .
C25 H25 0.9500 .
C65 C66 1.386(7) .
C65 C64 1.461(6) .
N2 C4 1.330(6) .
N2 C3 1.338(6) .
N22 C33 1.330(7) .
N22 C32 1.343(6) .
C47 C48 1.469(6) .
C14 C15 1.396(6) .
C14 C13 1.476(6) .
N5 C6 1.329(6) .
C59 C58 1.384(6) .
C59 C60 1.393(7) .
C59 H59 0.9500 .
C42 C43 1.377(6) .
C42 H42 0.9500 .
C43 C44 1.399(6) .
C43 H43 0.9500 .
N24 C37 1.340(6) .
N13 C19 1.327(6) .
N13 C20 1.341(6) .
C21 C20 1.387(6) .
C48 C49 1.404(7) .
C11 C10 1.385(7) .
C11 C12 1.461(6) .
N33 C50 1.334(7) .
N33 C49 1.336(6) .
C58 C57 1.476(6) .
C27 C26 1.381(6) .
C27 C28 1.393(6) .
C27 H27 0.9500 .
C62 C61 1.391(6) .
C24 C23 1.474(6) .
C5 C4 1.476(6) .
C15 H15 0.9500 .
C6 C7 1.476(6) .
C4 C1 1.408(7) .
N1 C1 1.340(7) .
N1 C2 1.338(7) .
C26 H26 0.9500 .
C18 C19 1.390(6) .
C18 H18 0.9500 .
C19 H19 0.9500 .
C37 C36 1.376(7) .
C37 H37 0.9500 .
C32 H32 0.9500 .
C61 C60 1.370(7) .
C61 H61 0.9500 .
C66 H66 0.9500 .
C51 C50 1.384(7) .
C51 H51 0.9500 .
C33 H33 0.9500 .
C16 C17 1.388(7) .
C16 H16 0.9500 .
C49 H49 0.9500 .
N35 C55 1.335(7) .
N35 C54 1.329(8) .
C10 C9 1.390(7) .
C10 H10 0.9500 .
C44 H44 0.9500 .
C17 H17A 0.9500 .
C36 H36 0.9500 .
C7 C8 1.401(7) .
C20 H20 0.9500 .
N34 C52 1.319(7) .
N34 C53 1.322(10) .
C67 C68 1.389(8) .
C67 H67 0.9500 .
C50 H50 0.9500 .
C60 H60 0.9500 .
C35 H35 0.9500 .
C8 C9 1.358(8) .
C8 H8 0.9500 .
C1 H1 0.9500 .
C2 C3 1.373(7) .
C2 H2 0.9500 .
C3 H3 0.9500 .
C68 H68 0.9500 .
C52 C55 1.388(7) .
C52 H52 0.9500 .
C9 H9 0.9500 .
C53 C54 1.395(11) .
C53 H53 0.9500 .
C54 H54 0.9500 .

loop_
_platon_squeeze_void_nr
_platon_squeeze_void_average_x
_platon_squeeze_void_average_y
_platon_squeeze_void_average_z
_platon_squeeze_void_volume
_platon_squeeze_void_count_electrons
_platon_squeeze_void_content
1 0.000 0.000 0.000 186 67 ' '
2 0.000 0.000 0.500 274 79 ' '
3 0.361 0.865 0.358 7 1 ' '
4 0.427 0.319 0.932 12 8 ' '
5 0.488 0.433 0.003 6 1 ' '
6 0.514 0.573 0.000 7 0 ' '
7 0.575 0.685 0.071 12 9 ' '
8 0.639 0.135 0.642 7 0 ' '
